data_4028818
loop_
_publ_author_name
'Xiaoqing Xin'
'Dexuan Xiang'
'Jiming Yang'
'Qian Zhang'
'Fenguo Zhou'
'Dewen Dong'

_publ_section_title
;
 Homogeneous and Stereoselective Copper(II)-Catalyzed Monohydration of
 Methylenemalononitriles to 2-Cyanoacrylamides
;
_journal_name_full 'Journal of Organic Chemistry'
_journal_page_first 11956
_journal_page_last 11961
_journal_paper_doi 10.1021/jo401997v
_journal_volume 78
_journal_year 2013
_chemical_formula_moiety 'C11 H10 N2 O'
_chemical_formula_sum 'C11 H10 N2 O'
_chemical_formula_weight 186.21
_chemical_name_systematic
; 
 ? 
;
_space_group_IT_number 14
_symmetry_cell_setting monoclinic
_symmetry_space_group_name_Hall '-P 2yn'
_symmetry_space_group_name_H-M 'P 1 21/n 1'
_atom_sites_solution_hydrogens geom
_atom_sites_solution_primary direct
_atom_sites_solution_secondary difmap
_audit_creation_method SHELXL-97
_cell_angle_alpha 90.00
_cell_angle_beta 99.6090(10)
_cell_angle_gamma 90.00
_cell_formula_units_Z 8
_cell_length_a 13.4278(11)
_cell_length_b 10.9087(9)
_cell_length_c 13.4767(11)
_cell_measurement_temperature 293(2)
_cell_volume 1946.4(3)
_computing_structure_refinement 'SHELXL-97 (Sheldrick, 1997)'
_computing_structure_solution 'SHELXS-97 (Sheldrick, 1990)'
_diffrn_ambient_temperature 293(2)
_diffrn_measured_fraction_theta_full 0.997
_diffrn_measured_fraction_theta_max 0.997
_diffrn_radiation_monochromator graphite
_diffrn_radiation_source 'fine-focus sealed tube'
_diffrn_radiation_type MoK\a
_diffrn_radiation_wavelength 0.71073
_diffrn_reflns_av_R_equivalents 0.0203
_diffrn_reflns_av_sigmaI/netI 0.0210
_diffrn_reflns_limit_h_max 15
_diffrn_reflns_limit_h_min -16
_diffrn_reflns_limit_k_max 11
_diffrn_reflns_limit_k_min -13
_diffrn_reflns_limit_l_max 16
_diffrn_reflns_limit_l_min -16
_diffrn_reflns_number 12108
_diffrn_reflns_theta_full 26.11
_diffrn_reflns_theta_max 26.11
_diffrn_reflns_theta_min 1.98
_exptl_absorpt_coefficient_mu 0.084
_exptl_crystal_density_diffrn 1.271
_exptl_crystal_F_000 858
_exptl_crystal_size_max 0.35
_exptl_crystal_size_mid 0.29
_exptl_crystal_size_min 0.28
_refine_diff_density_max 0.293
_refine_diff_density_min -0.255
_refine_diff_density_rms 0.041
_refine_ls_extinction_method none
_refine_ls_goodness_of_fit_ref 1.019
_refine_ls_hydrogen_treatment mixed
_refine_ls_matrix_type full
_refine_ls_number_parameters 253
_refine_ls_number_reflns 3867
_refine_ls_number_restraints 0
_refine_ls_restrained_S_all 1.019
_refine_ls_R_factor_all 0.0522
_refine_ls_R_factor_gt 0.0436
_refine_ls_shift/su_max 0.006
_refine_ls_shift/su_mean 0.000
_refine_ls_structure_factor_coef Fsqd
_refine_ls_weighting_details 'calc w=1/[\s^2^(Fo^2^)+(0.0681P)^2^+0.4092P] where P=(Fo^2^+2Fc^2^)/3'
_refine_ls_weighting_scheme calc
_refine_ls_wR_factor_gt 0.1151
_refine_ls_wR_factor_ref 0.1227
_reflns_number_gt 3206
_reflns_number_total 3867
_reflns_threshold_expression >2sigma(I)
_cod_data_source_file jo401997v_si_003.cif
_cod_data_source_block x
_cod_original_sg_symbol_Hall '-p 2yn'
_cod_original_sg_symbol_H-M 'P 21/n'
_cod_database_code 4028818

loop_
_symmetry_equiv_pos_as_xyz
'x, y, z'
'-x+1/2, y+1/2, -z+1/2'
'-x, -y, -z'
'x-1/2, -y-1/2, z-1/2'

loop_
_atom_site_label
_atom_site_type_symbol
_atom_site_fract_x
_atom_site_fract_y
_atom_site_fract_z
_atom_site_U_iso_or_equiv
_atom_site_adp_type
_atom_site_occupancy
_atom_site_symmetry_multiplicity
_atom_site_calc_flag
_atom_site_refinement_flags
O1 O 1.04717(7) 0.77281(11) 0.15935(7) 0.0441(3) Uani 1 1 d .
O2 O 0.25513(7) 0.74768(10) 0.01140(7) 0.0409(3) Uani 1 1 d .
N3 N 0.25645(9) 0.69518(12) 0.17365(9) 0.0370(3) Uani 1 1 d .
N1 N 1.04681(8) 0.82818(12) -0.00218(9) 0.0377(3) Uani 1 1 d .
H1A H 1.1080 0.8042 -0.0008 0.045 Uiso 1 1 calc R
H1B H 1.0135 0.8595 -0.0563 0.045 Uiso 1 1 calc R
N4 N 0.49025(9) 0.59752(13) 0.27944(9) 0.0434(3) Uani 1 1 d .
C10 C 1.00365(10) 0.81685(13) 0.07936(10) 0.0335(3) Uani 1 1 d .
C21 C 0.29969(10) 0.70631(12) 0.09217(10) 0.0314(3) Uani 1 1 d .
C19 C 0.45541(10) 0.67264(12) 0.02086(10) 0.0310(3) Uani 1 1 d .
H19 H 0.4147 0.6990 -0.0379 0.037 Uiso 1 1 calc R
C8 C 0.85122(11) 0.85947(13) 0.15282(10) 0.0358(3) Uani 1 1 d .
H8 H 0.8908 0.8298 0.2111 0.043 Uiso 1 1 calc R
C20 C 0.40841(10) 0.66763(12) 0.10169(10) 0.0299(3) Uani 1 1 d .
C9 C 0.89593(10) 0.85956(13) 0.07071(10) 0.0322(3) Uani 1 1 d .
C16 C 0.55866(10) 0.64403(12) 0.00950(10) 0.0304(3) Uani 1 1 d .
N2 N 0.80708(9) 0.91372(14) -0.10881(9) 0.0463(3) Uani 1 1 d .
C18 C 0.68149(12) 0.62857(14) -0.10310(11) 0.0415(4) Uani 1 1 d .
H18 H 0.6966 0.6355 -0.1677 0.050 Uiso 1 1 calc R
C15 C 0.63430(10) 0.60545(14) 0.08800(10) 0.0360(3) Uani 1 1 d .
H15 H 0.6193 0.5963 0.1525 0.043 Uiso 1 1 calc R
C14 C 0.73044(11) 0.58107(14) 0.07044(11) 0.0390(3) Uani 1 1 d .
H14 H 0.7796 0.5570 0.1239 0.047 Uiso 1 1 calc R
C13 C 0.75622(11) 0.59143(13) -0.02470(11) 0.0383(3) Uani 1 1 d .
C17 C 0.58506(11) 0.65539(14) -0.08629(10) 0.0371(3) Uani 1 1 d .
H17 H 0.5367 0.6815 -0.1397 0.044 Uiso 1 1 calc R
C5 C 0.75005(10) 0.89891(13) 0.16416(10) 0.0353(3) Uani 1 1 d .
C4 C 0.70614(12) 0.84984(15) 0.24242(11) 0.0412(4) Uani 1 1 d .
H4 H 0.7430 0.7957 0.2877 0.049 Uiso 1 1 calc R
C6 C 0.69432(11) 0.98466(14) 0.10064(11) 0.0416(4) Uani 1 1 d .
H6 H 0.7227 1.0214 0.0497 0.050 Uiso 1 1 calc R
C7 C 0.59750(12) 1.01521(15) 0.11304(12) 0.0453(4) Uani 1 1 d .
H7 H 0.5617 1.0724 0.0699 0.054 Uiso 1 1 calc R
C2 C 0.55195(11) 0.96282(14) 0.18824(11) 0.0420(4) Uani 1 1 d .
C1 C 0.44564(13) 0.99695(19) 0.19919(14) 0.0582(5) Uani 1 1 d .
H1C H 0.4473 1.0639 0.2456 0.087 Uiso 1 1 calc R
H1D H 0.4131 0.9277 0.2241 0.087 Uiso 1 1 calc R
H1E H 0.4088 1.0209 0.1349 0.087 Uiso 1 1 calc R
C12 C 0.86195(12) 0.56170(17) -0.04102(14) 0.0532(4) Uani 1 1 d .
H12A H 0.8642 0.4789 -0.0647 0.080 Uiso 1 1 calc R
H12B H 0.9078 0.5705 0.0213 0.080 Uiso 1 1 calc R
H12C H 0.8811 0.6168 -0.0901 0.080 Uiso 1 1 calc R
C3 C 0.60876(12) 0.88054(15) 0.25350(11) 0.0438(4) Uani 1 1 d .
H3 H 0.5807 0.8456 0.3054 0.053 Uiso 1 1 calc R
C22 C 0.45628(10) 0.62763(13) 0.19963(10) 0.0316(3) Uiso 1 1 d .
C11 C 0.84430(10) 0.89289(13) -0.02783(10) 0.0336(3) Uiso 1 1 d .
H1 H 0.2864(12) 0.6606(15) 0.2277(13) 0.045(5) Uiso 1 1 d .
H2 H 0.1927(13) 0.7193(15) 0.1686(12) 0.043(4) Uiso 1 1 d .

loop_
_atom_site_aniso_label
_atom_site_aniso_U_11
_atom_site_aniso_U_22
_atom_site_aniso_U_33
_atom_site_aniso_U_23
_atom_site_aniso_U_13
_atom_site_aniso_U_12
O1 0.0349(6) 0.0596(7) 0.0370(6) 0.0086(5) 0.0039(4) 0.0082(5)
O2 0.0328(5) 0.0533(7) 0.0359(5) 0.0091(5) 0.0037(4) 0.0082(5)
N3 0.0293(6) 0.0486(8) 0.0331(6) 0.0025(5) 0.0052(5) 0.0067(6)
N1 0.0261(6) 0.0503(8) 0.0355(6) 0.0040(5) 0.0021(5) 0.0029(5)
N4 0.0370(7) 0.0595(9) 0.0331(6) 0.0024(6) 0.0045(5) 0.0052(6)
C10 0.0301(7) 0.0351(8) 0.0339(7) -0.0013(6) 0.0011(5) -0.0024(6)
C21 0.0306(7) 0.0303(7) 0.0325(7) -0.0014(5) 0.0026(5) 0.0007(6)
C19 0.0311(7) 0.0303(7) 0.0299(7) 0.0013(5) 0.0006(5) -0.0004(5)
C8 0.0344(7) 0.0380(8) 0.0335(7) 0.0000(6) 0.0011(6) -0.0017(6)
C20 0.0294(7) 0.0286(7) 0.0306(7) -0.0010(5) 0.0018(5) -0.0007(5)
C9 0.0288(7) 0.0321(7) 0.0343(7) -0.0028(5) 0.0014(5) -0.0029(6)
C16 0.0310(7) 0.0281(7) 0.0322(7) -0.0013(5) 0.0054(5) -0.0024(5)
N2 0.0347(7) 0.0669(9) 0.0365(7) -0.0025(6) 0.0036(5) 0.0068(6)
C18 0.0466(9) 0.0433(9) 0.0382(8) -0.0005(6) 0.0174(7) -0.0082(7)
C15 0.0331(7) 0.0428(8) 0.0323(7) 0.0000(6) 0.0058(6) 0.0009(6)
C14 0.0312(7) 0.0414(8) 0.0430(8) -0.0006(6) 0.0024(6) 0.0014(6)
C13 0.0335(8) 0.0320(8) 0.0515(9) -0.0067(6) 0.0134(6) -0.0067(6)
C17 0.0384(8) 0.0391(8) 0.0333(7) 0.0036(6) 0.0051(6) -0.0035(6)
C5 0.0348(7) 0.0373(8) 0.0338(7) -0.0049(6) 0.0058(6) -0.0031(6)
C4 0.0464(9) 0.0434(9) 0.0338(7) 0.0003(6) 0.0066(6) -0.0006(7)
C6 0.0444(8) 0.0413(9) 0.0423(8) 0.0039(6) 0.0165(7) 0.0024(7)
C7 0.0451(9) 0.0433(9) 0.0489(9) 0.0020(7) 0.0118(7) 0.0088(7)
C2 0.0398(8) 0.0423(9) 0.0460(8) -0.0136(7) 0.0137(7) -0.0039(7)
C1 0.0467(10) 0.0626(12) 0.0709(12) -0.0127(9) 0.0256(9) 0.0018(8)
C12 0.0386(9) 0.0540(10) 0.0712(11) -0.0120(9) 0.0216(8) -0.0060(7)
C3 0.0495(9) 0.0459(9) 0.0400(8) -0.0063(7) 0.0191(7) -0.0088(7)

loop_
_atom_type_symbol
_atom_type_description
_atom_type_scat_dispersion_real
_atom_type_scat_dispersion_imag
_atom_type_scat_source
C C 0.0033 0.0016 'International Tables Vol C Tables 4.2.6.8 and 6.1.1.4'
H H 0.0000 0.0000 'International Tables Vol C Tables 4.2.6.8 and 6.1.1.4'
N N 0.0061 0.0033 'International Tables Vol C Tables 4.2.6.8 and 6.1.1.4'
O O 0.0106 0.0060 'International Tables Vol C Tables 4.2.6.8 and 6.1.1.4'

loop_
_geom_angle_atom_site_label_1
_geom_angle_atom_site_label_2
_geom_angle_atom_site_label_3
_geom_angle
O1 C10 N1 123.31(13)
O1 C10 C9 119.78(12)
N1 C10 C9 116.91(12)
O2 C21 N3 123.10(13)
O2 C21 C20 119.83(12)
N3 C21 C20 117.06(12)
C20 C19 C16 131.27(12)
C9 C8 C5 129.68(13)
C19 C20 C22 123.84(12)
C19 C20 C21 119.88(12)
C22 C20 C21 116.27(11)
C8 C9 C11 123.20(13)
C8 C9 C10 119.43(12)
C11 C9 C10 117.29(12)
C17 C16 C15 117.32(12)
C17 C16 C19 118.08(12)
C15 C16 C19 124.60(12)
C17 C18 C13 120.93(13)
C14 C15 C16 120.65(13)
C15 C14 C13 121.93(13)
C14 C13 C18 117.79(13)
C14 C13 C12 120.24(14)
C18 C13 C12 121.97(14)
C18 C17 C16 121.36(13)
C6 C5 C4 117.91(14)
C6 C5 C8 123.13(13)
C4 C5 C8 118.96(13)
C3 C4 C5 120.98(14)
C7 C6 C5 120.44(14)
C6 C7 C2 121.81(15)
C7 C2 C3 117.65(14)
C7 C2 C1 120.60(15)
C3 C2 C1 121.73(15)
C4 C3 C2 121.12(14)
N4 C22 C20 176.63(15)
N2 C11 C9 175.42(15)

loop_
_geom_bond_atom_site_label_1
_geom_bond_atom_site_label_2
_geom_bond_distance
O1 C10 1.2346(16)
O2 C21 1.2366(16)
N3 C21 1.3306(18)
N1 C10 1.3308(18)
N4 C22 1.1442(17)
C10 C9 1.5055(19)
C21 C20 1.5045(18)
C19 C20 1.3481(18)
C19 C16 1.4539(18)
C8 C9 1.3442(19)
C8 C5 1.457(2)
C20 C22 1.4361(18)
C9 C11 1.4384(18)
C16 C17 1.4001(19)
C16 C15 1.4033(18)
N2 C11 1.1447(17)
C18 C17 1.383(2)
C18 C13 1.390(2)
C15 C14 1.377(2)
C14 C13 1.387(2)
C13 C12 1.508(2)
C5 C6 1.398(2)
C5 C4 1.398(2)
C4 C3 1.382(2)
C6 C7 1.379(2)
C7 C2 1.391(2)
C2 C3 1.392(2)
C2 C1 1.506(2)
